data_4111857
loop_
_publ_author_name
'Masahito Ochiai'
'Yoshio Nishi'
'Takeshi Mori'
'Norihiro Tada'
'Takashi Suefuji'
'Hermann J. Frohn'

_publ_section_title
;
 Synthesis and Characterization of \b-Haloalkenyl-\l3-bromanes:
 Stereoselective Markovnikov Addition of Difluoro(aryl)-\l3-bromane to
 Terminal Acetylenes
;
_journal_name_full 'Journal of the American Chemical Society'
_journal_page_first 10460
_journal_page_last 10461
_journal_paper_doi 10.1021/ja051690f
_journal_volume 127
_journal_year 2005
_chemical_formula_moiety 'C17 H19 B Br Cl F8 '
_chemical_formula_sum 'C17 H19 B Br Cl F8'
_chemical_formula_weight 501.49
_space_group_IT_number 2
_symmetry_cell_setting triclinic
_symmetry_Int_Tables_number 2
_symmetry_space_group_name_Hall '-P 1'
_symmetry_space_group_name_H-M 'P -1'
_cell_angle_alpha 102.1(2)
_cell_angle_beta 94.0(3)
_cell_angle_gamma 105.3(1)
_cell_formula_units_Z 2
_cell_length_a 6.67(1)
_cell_length_b 10.45(3)
_cell_length_c 14.72(2)
_cell_measurement_reflns_used 8320
_cell_measurement_temperature 93.1
_cell_measurement_theta_max 27.5
_cell_measurement_theta_min 3.1
_cell_volume 959(4)
_computing_cell_refinement PROCESS-AUTO
_computing_data_collection PROCESS-AUTO
_computing_data_reduction CrystalStructure
_computing_publication_material 'CrystalStructure 3.6.0'
_computing_structure_refinement CRYSTALS
_computing_structure_solution SIR97
_diffrn_detector_area_resol_mean 10.00
_diffrn_measured_fraction_theta_full 0.9857
_diffrn_measured_fraction_theta_max 0.9857
_diffrn_measurement_device_type 'Rigaku RAXIS-RAPID'
_diffrn_measurement_method \w
_diffrn_radiation_type 'Mo K\a'
_diffrn_radiation_wavelength 0.7107
_diffrn_reflns_av_R_equivalents 0.105
_diffrn_reflns_limit_h_max 8
_diffrn_reflns_limit_h_min -8
_diffrn_reflns_limit_k_max 13
_diffrn_reflns_limit_k_min -13
_diffrn_reflns_limit_l_max 16
_diffrn_reflns_limit_l_min -19
_diffrn_reflns_number 9155
_diffrn_reflns_theta_full 27.47
_diffrn_reflns_theta_max 27.47
_exptl_absorpt_coefficient_mu 2.361
_exptl_absorpt_correction_T_max 0.389
_exptl_absorpt_correction_T_min 0.256
_exptl_absorpt_correction_type numerical
_exptl_absorpt_process_details
;
    Higashi, T. (1999). Program for Absorption Correction.
    Rigaku Corporation, Tokyo, Japan.
;
_exptl_crystal_colour colorless
_exptl_crystal_density_diffrn 1.735
_exptl_crystal_description block
_exptl_crystal_F_000 500.00
_exptl_crystal_size_max 0.50
_exptl_crystal_size_mid 0.50
_exptl_crystal_size_min 0.40
_refine_diff_density_max 1.96
_refine_diff_density_min -1.41
_refine_ls_extinction_method none
_refine_ls_goodness_of_fit_ref 0.997
_refine_ls_hydrogen_treatment refall
_refine_ls_number_parameters 272
_refine_ls_number_reflns 4333
_refine_ls_R_factor_gt 0.0550
_refine_ls_shift/su_max 0.0000
_refine_ls_structure_factor_coef Fsqd
_refine_ls_weighting_details 'w = 1/[0.9350\s(Fo^2^)]/(4Fo^2^)'
_refine_ls_weighting_scheme calc
_refine_ls_wR_factor_ref 0.1210
_reflns_number_gt 2858
_reflns_number_total 4333
_reflns_threshold_expression F^2^>2.0\s(F^2^)
_cod_data_source_file ja051690fsi20050317_015803.cif
_cod_data_source_block '_yni'
_cod_original_cell_volume 960(3)
_cod_original_formula_sum 'C17 H19 B Br Cl F8 '
_cod_database_code 4111857

loop_
_symmetry_equiv_pos_site_id
_symmetry_equiv_pos_as_xyz
1 +X,+Y,+Z
2 -X,-Y,-Z

loop_
_atom_site_label
_atom_site_type_symbol
_atom_site_fract_x
_atom_site_fract_y
_atom_site_fract_z
_atom_site_U_iso_or_equiv
_atom_site_adp_type
_atom_site_occupancy
_atom_site_symmetry_multiplicity
_atom_site_calc_flag
Br(1) Br 0.17661(8) 0.42362(5) 0.11008(4) 0.0276(1) Uani 1.00 1 d
Cl(1) Cl -0.0652(2) -0.0087(1) 0.10779(9) 0.0327(3) Uani 1.00 1 d
F(1) F 0.4056(5) 0.3246(3) 0.2884(2) 0.0411(9) Uani 1.00 1 d
F(2) F -0.4234(5) 0.6748(4) 0.4088(2) 0.057(1) Uani 1.00 1 d
F(3) F -0.1247(6) 0.8098(4) 0.4684(2) 0.056(1) Uani 1.00 1 d
F(4) F -0.2254(6) 0.6185(4) 0.5030(2) 0.057(1) Uani 1.00 1 d
F(5) F 0.6521(4) 0.7109(3) 0.0434(2) 0.0345(8) Uani 1.00 1 d
F(6) F 0.4513(5) 0.8557(3) 0.0630(2) 0.0373(9) Uani 1.00 1 d
F(7) F 0.4156(5) 0.6932(3) 0.1464(2) 0.0342(8) Uani 1.00 1 d
F(8) F 0.3088(5) 0.6361(3) -0.0092(2) 0.0449(9) Uani 1.00 1 d
C(1) C 0.0166(8) 0.2427(5) 0.1022(3) 0.026(1) Uani 1.00 1 d
C(2) C 0.1052(8) 0.1510(5) 0.1202(3) 0.028(1) Uani 1.00 1 d
C(3) C 0.3308(8) 0.1624(5) 0.1455(3) 0.029(1) Uani 1.00 1 d
C(4) C 0.4040(8) 0.1874(5) 0.2497(4) 0.032(1) Uani 1.00 1 d
C(5) C 0.6296(8) 0.1845(6) 0.2619(4) 0.036(1) Uani 1.00 1 d
C(6) C 0.7090(9) 0.1641(7) 0.3545(4) 0.041(2) Uani 1.00 1 d
C(7) C 0.659(1) 0.0158(7) 0.3581(5) 0.050(2) Uani 1.00 1 d
C(8) C 0.430(1) -0.0554(8) 0.3654(5) 0.056(2) Uani 1.00 1 d
C(9) C 0.270(1) -0.0408(6) 0.2917(4) 0.044(2) Uani 1.00 1 d
C(10) C 0.2612(8) 0.1053(6) 0.3030(4) 0.035(1) Uani 1.00 1 d
C(11) C 0.0528(7) 0.5088(5) 0.2099(3) 0.026(1) Uani 1.00 1 d
C(12) C -0.1017(8) 0.5659(5) 0.1890(3) 0.030(1) Uani 1.00 1 d
C(13) C -0.1937(8) 0.6214(5) 0.2625(4) 0.032(1) Uani 1.00 1 d
C(14) C -0.1280(8) 0.6194(5) 0.3522(4) 0.032(1) Uani 1.00 1 d
C(15) C 0.0314(9) 0.5655(6) 0.3715(4) 0.038(2) Uani 1.00 1 d
C(16) C 0.1231(8) 0.5077(6) 0.2990(4) 0.034(1) Uani 1.00 1 d
C(17) C -0.2266(9) 0.6798(6) 0.4323(4) 0.037(2) Uani 1.00 1 d
B(1) B 0.4564(9) 0.7261(6) 0.0609(4) 0.030(1) Uani 1.00 1 d

loop_
_atom_site_aniso_label
_atom_site_aniso_U_11
_atom_site_aniso_U_22
_atom_site_aniso_U_33
_atom_site_aniso_U_12
_atom_site_aniso_U_13
_atom_site_aniso_U_23
Br(1) 0.0297(3) 0.0251(3) 0.0275(3) 0.0077(2) 0.0066(2) 0.0047(2)
Cl(1) 0.0364(7) 0.0244(6) 0.0318(6) 0.0019(5) 0.0059(5) 0.0029(5)
F(1) 0.048(2) 0.034(2) 0.042(2) 0.022(1) -0.002(1) -0.001(1)
F(2) 0.044(2) 0.085(3) 0.051(2) 0.041(2) 0.011(2) 0.008(2)
F(3) 0.072(3) 0.048(2) 0.048(2) 0.025(2) 0.018(2) -0.003(2)
F(4) 0.080(3) 0.073(3) 0.047(2) 0.052(2) 0.033(2) 0.027(2)
F(5) 0.028(2) 0.036(2) 0.043(2) 0.012(1) 0.011(1) 0.011(1)
F(6) 0.038(2) 0.028(2) 0.050(2) 0.014(1) 0.010(1) 0.010(1)
F(7) 0.035(2) 0.035(2) 0.035(2) 0.010(1) 0.008(1) 0.010(1)
F(8) 0.048(2) 0.036(2) 0.042(2) 0.003(1) -0.013(1) 0.006(1)
C(1) 0.024(3) 0.027(3) 0.027(2) 0.004(2) 0.007(2) 0.005(2)
C(2) 0.037(3) 0.024(3) 0.020(2) 0.004(2) 0.007(2) 0.003(2)
C(3) 0.031(3) 0.026(3) 0.031(3) 0.012(2) 0.006(2) 0.003(2)
C(4) 0.031(3) 0.025(3) 0.037(3) 0.012(2) 0.001(2) 0.001(2)
C(5) 0.030(3) 0.036(3) 0.038(3) 0.010(2) 0.006(2) 0.004(2)
C(6) 0.031(3) 0.060(4) 0.039(3) 0.024(3) 0.005(2) 0.011(3)
C(7) 0.053(4) 0.063(4) 0.048(4) 0.032(3) 0.010(3) 0.022(3)
C(8) 0.069(5) 0.062(5) 0.053(4) 0.032(4) 0.012(3) 0.032(3)
C(9) 0.047(4) 0.048(4) 0.044(3) 0.015(3) 0.010(3) 0.023(3)
C(10) 0.030(3) 0.051(3) 0.027(3) 0.017(2) 0.007(2) 0.008(2)
C(11) 0.022(2) 0.022(2) 0.031(2) 0.003(2) 0.004(2) 0.003(2)
C(12) 0.029(3) 0.035(3) 0.025(2) 0.010(2) -0.004(2) 0.007(2)
C(13) 0.028(3) 0.035(3) 0.038(3) 0.016(2) -0.001(2) 0.007(2)
C(14) 0.025(3) 0.032(3) 0.039(3) 0.012(2) 0.004(2) 0.003(2)
C(15) 0.044(3) 0.046(3) 0.028(3) 0.023(3) 0.005(2) 0.008(2)
C(16) 0.033(3) 0.043(3) 0.031(3) 0.021(2) 0.005(2) 0.011(2)
C(17) 0.048(3) 0.042(3) 0.028(3) 0.025(3) 0.011(2) 0.010(2)
B(1) 0.026(3) 0.026(3) 0.034(3) 0.004(2) 0.004(2) 0.008(2)

loop_
_atom_type_symbol
_atom_type_description
_atom_type_scat_dispersion_real
_atom_type_scat_dispersion_imag
_atom_type_scat_source
C C 0.003 0.002
;
International Tables for Crystallography
(1992, Vol. C, Tables 4.2.6.8 and 6.1.1.4)
;
H H 0.000 0.000
;
International Tables for Crystallography
(1992, Vol. C, Table 6.1.1.4)
;
B B 0.001 0.001
;
International Tables for Crystallography
(1992, Vol. C, Tables 4.2.6.8 and 6.1.1.4)
;
Br Br -0.290 2.459
;
International Tables for Crystallography
(1992, Vol. C, Tables 4.2.6.8 and 6.1.1.4)
;
Cl Cl 0.148 0.159
;
International Tables for Crystallography
(1992, Vol. C, Tables 4.2.6.8 and 6.1.1.4)
;
F F 0.017 0.010
;
International Tables for Crystallography
(1992, Vol. C, Tables 4.2.6.8 and 6.1.1.4)
;

loop_
_geom_angle_atom_site_label_1
_geom_angle_atom_site_label_2
_geom_angle_atom_site_label_3
_geom_angle
Br(1) C(1) C(2) 121.2(4)
C(11) Br(1) C(1) 96.8(2)
Br(1) C(11) C(12) 119.0(4)
Br(1) C(11) C(16) 117.5(4)
Cl(1) C(2) C(1) 114.6(4)
Cl(1) C(2) C(3) 115.3(4)
F(1) C(4) C(3) 104.8(5)
F(1) C(4) C(10) 104.5(4)
F(1) C(4) C(5) 106.3(4)
F(2) C(17) F(3) 106.6(5)
F(2) C(17) F(4) 106.5(5)
F(2) C(17) C(14) 113.4(4)
F(3) C(17) F(4) 105.7(4)
F(3) C(17) C(14) 111.3(5)
F(4) C(17) C(14) 112.8(6)
F(5) B(1) F(7) 108.4(5)
F(5) B(1) F(8) 108.2(4)
F(5) B(1) F(6) 110.6(4)
F(6) B(1) F(7) 110.8(4)
F(6) B(1) F(8) 109.8(5)
F(7) B(1) F(8) 109.0(4)
C(1) C(2) C(3) 130.1(4)
C(2) C(3) C(4) 115.7(4)
C(3) C(4) C(10) 116.1(4)
C(3) C(4) C(5) 108.6(4)
C(10) C(4) C(5) 115.5(5)
C(4) C(5) C(6) 116.2(5)
C(4) C(10) C(9) 115.1(5)
C(5) C(6) C(7) 113.3(4)
C(6) C(7) C(8) 116.2(6)
C(7) C(8) C(9) 114.4(6)
C(8) C(9) C(10) 112.8(5)
C(16) C(11) C(12) 123.5(5)
C(11) C(12) C(13) 117.4(5)
C(11) C(16) C(15) 118.1(6)
C(12) C(13) C(14) 120.1(6)
C(13) C(14) C(15) 121.4(5)
C(13) C(14) C(17) 120.4(5)
C(14) C(15) C(16) 119.5(5)
C(17) C(14) C(15) 118.2(5)
Br(1) C(1) H(1) 119.4639
H(1) C(1) C(2) 119.3437
C(2) C(3) H(2) 107.7749
C(2) C(3) H(3) 107.8831
H(2) C(3) C(4) 107.9301
H(3) C(3) C(4) 107.9615
H(3) C(3) H(2) 109.4596
C(4) C(5) H(4) 107.7326
C(4) C(5) H(5) 107.8696
C(4) C(10) H(14) 108.1008
C(4) C(10) H(15) 108.0901
H(4) C(5) C(6) 107.8067
H(5) C(5) C(6) 107.6695
C(5) C(6) H(7) 108.6939
C(5) C(6) H(6) 108.3228
H(5) C(5) H(4) 109.4598
H(7) C(6) C(7) 108.3620
H(6) C(6) C(7) 108.6319
C(6) C(7) H(9) 107.6610
C(6) C(7) H(8) 107.9139
H(7) C(6) H(6) 109.4555
H(9) C(7) C(8) 107.9670
H(8) C(7) C(8) 107.5458
C(7) C(8) H(10) 108.2358
C(7) C(8) H(11) 108.2088
H(9) C(7) H(8) 109.4624
C(8) C(9) H(12) 108.8261
C(8) C(9) H(13) 108.4253
H(10) C(8) C(9) 108.1643
H(11) C(8) C(9) 108.2512
H(11) C(8) H(10) 109.4644
H(12) C(9) C(10) 108.5818
H(13) C(9) C(10) 108.7492
C(9) C(10) H(14) 108.0672
C(9) C(10) H(15) 107.9314
H(13) C(9) H(12) 109.4593
H(15) C(10) H(14) 109.4575
C(11) C(12) H(16) 121.3665
C(11) C(16) H(19) 120.9571
H(16) C(12) C(13) 121.2700
C(12) C(13) H(17) 120.0627
H(17) C(13) C(14) 119.8768
C(14) C(15) H(18) 120.2650
C(15) C(16) H(19) 120.9070
H(18) C(15) C(16) 120.2606

loop_
_geom_bond_atom_site_label_1
_geom_bond_atom_site_label_2
_geom_bond_distance
Br(1) C(1) 1.886(5)
Br(1) C(11) 1.908(5)
Cl(1) C(2) 1.720(5)
F(1) C(4) 1.425(6)
F(2) C(17) 1.320(7)
F(3) C(17) 1.323(6)
F(4) C(17) 1.332(8)
F(5) B(1) 1.392(7)
F(6) B(1) 1.359(7)
F(7) B(1) 1.399(7)
F(8) B(1) 1.372(6)
C(1) C(2) 1.312(8)
C(2) C(3) 1.493(7)
C(3) C(4) 1.523(7)
C(4) C(5) 1.513(8)
C(4) C(10) 1.489(8)
C(5) C(6) 1.505(9)
C(6) C(7) 1.51(1)
C(7) C(8) 1.541(9)
C(8) C(9) 1.52(1)
C(9) C(10) 1.519(9)
C(11) C(12) 1.367(8)
C(11) C(16) 1.365(7)
C(12) C(13) 1.379(8)
C(13) C(14) 1.368(8)
C(14) C(15) 1.368(9)
C(14) C(17) 1.496(8)
C(15) C(16) 1.376(8)
C(1) H(1) 0.9500
C(3) H(2) 0.9500
C(3) H(3) 0.9500
C(5) H(4) 0.9500
C(5) H(5) 0.9500
C(6) H(6) 0.9500
C(6) H(7) 0.9500
C(7) H(8) 0.9500
C(7) H(9) 0.9500
C(8) H(10) 0.9500
C(8) H(11) 0.9499
C(9) H(12) 0.9500
C(9) H(13) 0.9500
C(10) H(14) 0.9500
C(10) H(15) 0.9500
C(12) H(16) 0.9500
C(13) H(17) 0.9500
C(15) H(18) 0.9500
C(16) H(19) 0.9500

loop_
_geom_contact_atom_site_label_1
_geom_contact_atom_site_label_2
_geom_contact_distance
_geom_contact_site_symmetry_2
Br(1) F(1) 3.422(4) .
Br(1) F(5) 2.874(3) 66502
Br(1) F(7) 2.766(3) .
Br(1) F(8) 3.101(4) .
Br(1) F(8) 3.311(3) 56502
Br(1) C(2) 2.800(5) .
Br(1) C(3) 3.285(6) .
Br(1) C(12) 2.836(6) .
Br(1) C(16) 2.812(5) .
Br(1) B(1) 3.471(6) .
Cl(1) Cl(1) 3.377(2) 55502
Cl(1) F(5) 2.953(3) 44501
Cl(1) F(6) 3.123(3) 44501
Cl(1) C(1) 2.560(5) .
Cl(1) C(2) 3.334(5) 55502
Cl(1) C(3) 2.717(5) .
Cl(1) C(4) 3.505(5) .
Cl(1) C(9) 3.519(7) .
Cl(1) C(10) 3.278(5) .
Cl(1) B(1) 3.547(5) 44501
F(1) F(2) 3.555(5) 65501
F(1) F(4) 3.370(5) 56602
F(1) C(1) 3.440(6) .
F(1) C(2) 2.991(5) .
F(1) C(3) 2.337(5) .
F(1) C(5) 2.351(7) .
F(1) C(6) 3.173(8) .
F(1) C(10) 2.304(7) .
F(1) C(16) 3.010(7) .
F(2) F(1) 3.555(5) 45501
F(2) F(3) 2.119(5) .
F(2) F(4) 2.124(6) .
F(2) C(8) 3.38(1) 46501
F(2) C(13) 2.776(7) .
F(2) C(14) 2.355(7) .
F(2) C(15) 3.480(7) 45501
F(2) C(15) 3.552(8) .
F(2) C(16) 3.189(6) 45501
F(3) F(4) 2.116(6) .
F(3) C(6) 3.585(7) 66602
F(3) C(7) 3.482(9) 46501
F(3) C(10) 3.541(6) 56602
F(3) C(13) 3.178(6) .
F(3) C(14) 2.330(6) .
F(3) C(15) 3.118(8) .
F(4) F(1) 3.370(5) 56602
F(4) C(13) 3.567(7) .
F(4) C(14) 2.357(7) .
F(4) C(15) 2.739(7) .
F(4) C(15) 3.356(8) 56602
F(4) C(16) 3.538(7) 56602
F(5) Br(1) 2.874(3) 66502
F(5) Cl(1) 2.953(3) 66501
F(5) F(6) 2.261(5) .
F(5) F(7) 2.264(4) .
F(5) F(8) 2.239(4) .
F(5) C(1) 3.201(6) 66502
F(5) C(2) 3.357(6) 66502
F(5) C(3) 3.318(6) 66502
F(5) C(12) 3.431(7) 65501
F(6) Cl(1) 3.123(3) 66501
F(6) F(7) 2.271(5) .
F(6) F(8) 2.234(4) .
F(6) C(1) 3.595(5) 56502
F(6) C(3) 3.501(6) 56501
F(6) C(3) 3.478(6) 66502
F(7) F(8) 2.255(4) .
F(7) C(9) 3.530(7) 56501
F(7) C(11) 3.010(6) .
F(7) C(12) 3.509(6) .
F(7) C(13) 3.351(7) 65501
F(8) Br(1) 3.311(3) 56502
F(8) C(1) 3.156(7) 56502
F(8) C(11) 3.471(5) 56502
F(8) C(12) 2.996(5) 56502
C(1) F(5) 3.201(6) 66502
C(1) F(6) 3.595(5) 56502
C(1) F(8) 3.156(7) 56502
C(1) C(3) 2.545(8) .
C(1) C(4) 3.502(8) .
C(1) C(11) 2.838(7) .
C(1) C(16) 3.447(6) .
C(2) Cl(1) 3.334(5) 55502
C(2) F(5) 3.357(6) 66502
C(2) C(4) 2.554(7) .
C(2) C(10) 2.995(8) .
C(3) F(5) 3.318(6) 66502
C(3) F(6) 3.501(6) 54501
C(3) F(6) 3.478(6) 66502
C(3) C(5) 2.466(7) .
C(3) C(9) 3.300(9) .
C(3) C(10) 2.556(8) .
C(4) C(6) 2.562(8) .
C(4) C(7) 3.33(1) .
C(4) C(8) 3.37(1) .
C(4) C(9) 2.538(9) .
C(5) C(7) 2.52(1) .
C(5) C(8) 3.24(1) .
C(5) C(9) 3.016(8) .
C(5) C(10) 2.538(8) .
C(6) F(3) 3.585(7) 66602
C(6) C(8) 2.590(9) .
C(6) C(9) 3.082(7) .
C(6) C(10) 2.899(8) .
C(7) F(3) 3.482(9) 64501
C(7) C(9) 2.577(9) .
C(7) C(10) 3.15(1) .
C(8) F(2) 3.38(1) 64501
C(8) C(10) 2.53(1) .
C(9) F(7) 3.530(7) 54501
C(10) F(3) 3.541(6) 56602
C(11) F(8) 3.471(5) 56502
C(11) C(13) 2.346(8) .
C(11) C(14) 2.693(7) .
C(11) C(15) 2.351(7) .
C(12) F(5) 3.431(7) 45501
C(12) F(8) 2.996(5) 56502
C(12) C(14) 2.380(7) .
C(12) C(15) 2.771(8) .
C(12) C(16) 2.408(8) .
C(13) F(7) 3.351(7) 45501
C(13) C(15) 2.385(9) .
C(13) C(16) 2.757(9) .
C(13) C(17) 2.485(8) .
C(14) C(16) 2.370(8) .
C(15) F(2) 3.480(7) 65501
C(15) F(4) 3.356(8) 56602
C(15) C(17) 2.458(9) .
C(16) F(2) 3.189(6) 65501
C(16) F(4) 3.538(7) 56602
B(1) Cl(1) 3.547(5) 66501
Br(1) H(1) 2.4945 .
Br(1) H(2) 2.8460 .
Br(1) H(16) 2.9161 .
Br(1) H(16) 3.4949 56502
Br(1) H(19) 2.8721 .
Cl(1) H(1) 2.5987 .
Cl(1) H(2) 3.4793 .
Cl(1) H(3) 2.7027 .
Cl(1) H(3) 3.5138 55502
Cl(1) H(5) 2.9481 45501
Cl(1) H(9) 3.3986 45501
Cl(1) H(12) 3.2588 .
Cl(1) H(13) 3.4042 .
Cl(1) H(14) 2.6589 .
F(1) H(2) 2.4182 .
F(1) H(3) 3.1466 .
F(1) H(4) 2.3481 .
F(1) H(5) 3.1231 .
F(1) H(7) 2.8877 .
F(1) H(14) 2.5608 .
F(1) H(15) 2.3569 .
F(1) H(19) 2.1101 .
F(2) H(7) 3.3935 56602
F(2) H(8) 3.3793 46501
F(2) H(11) 2.5607 46501
F(2) H(15) 3.3424 56602
F(2) H(17) 2.5012 .
F(2) H(18) 3.2893 45501
F(2) H(19) 2.7686 45501
F(3) H(6) 2.9717 66602
F(3) H(8) 2.7360 46501
F(3) H(8) 2.9342 66602
F(3) H(9) 3.5235 46501
F(3) H(10) 3.4010 56602
F(3) H(11) 3.5348 46501
F(3) H(13) 3.3336 56501
F(3) H(14) 3.5824 56602
F(3) H(15) 2.7442 56602
F(3) H(17) 3.2356 .
F(3) H(18) 3.1362 .
F(4) H(6) 2.9467 66602
F(4) H(15) 2.9199 56602
F(4) H(18) 2.4576 .
F(4) H(18) 2.6935 56602
F(4) H(19) 3.0625 56602
F(5) H(2) 2.6592 66502
F(5) H(3) 3.5164 66502
F(5) H(16) 2.6868 65501
F(5) H(17) 3.2110 65501
F(6) H(1) 2.7739 56502
F(6) H(2) 2.9978 66502
F(6) H(3) 2.5646 56501
F(6) H(3) 3.1130 66502
F(6) H(5) 3.0116 56501
F(6) H(9) 3.5978 56501
F(6) H(12) 2.7529 56501
F(7) H(9) 3.2906 56501
F(7) H(11) 3.2178 56501
F(7) H(12) 2.8176 56501
F(7) H(16) 3.5927 .
F(7) H(16) 3.5275 65501
F(7) H(17) 2.4821 65501
F(8) H(1) 2.5474 56502
F(8) H(2) 2.8546 66502
F(8) H(16) 2.3733 56502
C(1) H(2) 2.6577 .
C(1) H(3) 3.1864 .
C(1) H(4) 3.1309 45501
C(1) H(5) 3.2377 45501
C(1) H(14) 3.4065 .
C(1) H(19) 3.4044 .
C(2) H(1) 1.9606 .
C(2) H(2) 1.9997 .
C(2) H(3) 2.0010 .
C(2) H(5) 3.4223 45501
C(2) H(12) 3.5799 .
C(2) H(14) 2.5476 .
C(3) H(1) 3.3741 .
C(3) H(4) 2.7489 .
C(3) H(5) 2.4850 .
C(3) H(12) 2.9482 .
C(3) H(14) 2.6225 .
C(3) H(15) 3.3223 .
C(4) H(2) 2.0282 .
C(4) H(3) 2.0286 .
C(4) H(4) 2.0164 .
C(4) H(5) 2.0180 .
C(4) H(6) 3.3126 .
C(4) H(7) 2.6086 .
C(4) H(9) 3.5496 .
C(4) H(12) 2.5571 .
C(4) H(13) 3.2760 .
C(4) H(14) 1.9995 .
C(4) H(15) 1.9994 .
C(4) H(19) 3.3956 .
C(5) H(1) 3.1823 65501
C(5) H(2) 2.6477 .
C(5) H(3) 2.5789 .
C(5) H(6) 2.0164 .
C(5) H(7) 2.0208 .
C(5) H(8) 3.3012 .
C(5) H(9) 2.6018 .
C(5) H(12) 2.8816 .
C(5) H(14) 3.3229 .
C(5) H(15) 2.7909 .
C(6) H(4) 2.0104 .
C(6) H(5) 2.0087 .
C(6) H(8) 2.0165 .
C(6) H(9) 2.0135 .
C(6) H(10) 2.8347 .
C(6) H(11) 3.3689 .
C(6) H(12) 3.2410 .
C(6) H(14) 3.1883 65501
C(6) H(15) 2.7388 .
C(7) H(4) 3.2757 .
C(7) H(5) 2.5370 .
C(7) H(6) 2.0250 .
C(7) H(7) 2.0218 .
C(7) H(10) 2.0479 .
C(7) H(10) 3.2327 65602
C(7) H(11) 2.0475 .
C(7) H(12) 2.7184 .
C(7) H(13) 3.3694 .
C(7) H(14) 3.3164 65501
C(7) H(15) 3.0961 .
C(8) H(5) 3.2926 .
C(8) H(6) 3.3699 .
C(8) H(7) 2.6874 .
C(8) H(8) 2.0396 .
C(8) H(8) 3.5393 65602
C(8) H(9) 2.0446 .
C(8) H(10) 3.0700 65602
C(8) H(12) 2.0395 .
C(8) H(13) 2.0348 .
C(8) H(14) 3.2744 .
C(8) H(15) 2.5205 .
C(9) H(3) 3.1510 .
C(9) H(5) 3.0248 .
C(9) H(7) 3.1628 .
C(9) H(8) 3.3590 .
C(9) H(9) 2.8138 .
C(9) H(10) 2.0318 .
C(9) H(11) 2.0328 .
C(9) H(14) 2.0261 .
C(9) H(15) 2.0246 .
C(10) H(2) 3.3218 .
C(10) H(3) 2.8627 .
C(10) H(4) 3.2719 .
C(10) H(5) 2.9431 .
C(10) H(6) 3.2522 45501
C(10) H(7) 2.6981 .
C(10) H(9) 3.5651 .
C(10) H(10) 2.6643 .
C(10) H(11) 3.3299 .
C(10) H(12) 2.0322 .
C(10) H(13) 2.0342 .
C(11) H(1) 3.0871 .
C(11) H(4) 3.1165 45501
C(11) H(16) 2.0310 .
C(11) H(17) 3.2119 .
C(11) H(18) 3.2158 .
C(11) H(19) 2.0250 .
C(12) H(1) 3.5909 .
C(12) H(4) 3.3873 45501
C(12) H(13) 3.4409 56501
C(12) H(17) 2.0292 .
C(12) H(19) 3.2602 .
C(13) H(4) 3.5471 45501
C(13) H(13) 3.0971 56501
C(13) H(16) 2.0409 .
C(13) H(18) 3.2399 .
C(14) H(4) 3.4858 45501
C(14) H(13) 3.3225 56501
C(14) H(16) 3.2440 .
C(14) H(17) 2.0168 .
C(14) H(18) 2.0206 .
C(14) H(19) 3.2340 .
C(15) H(4) 3.2926 45501
C(15) H(11) 3.4220 56501
C(15) H(17) 3.2377 .
C(15) H(18) 3.4776 56602
C(15) H(19) 2.0345 .
C(16) H(4) 3.0914 45501
C(16) H(6) 3.5850 45501
C(16) H(11) 3.4851 56501
C(16) H(16) 3.2625 .
C(16) H(18) 2.0283 .
C(17) H(6) 3.5060 66602
C(17) H(8) 3.5883 46501
C(17) H(11) 3.5715 46501
C(17) H(15) 3.2394 56602
C(17) H(17) 2.6390 .
C(17) H(18) 2.6018 .
B(1) H(1) 3.1993 56502
B(1) H(2) 2.9815 66502
B(1) H(12) 3.3191 56501
B(1) H(17) 3.4078 65501
H(1) F(6) 2.7739 56502
H(1) F(8) 2.5474 56502
H(1) C(5) 3.1823 45501
H(1) B(1) 3.1993 56502
H(2) F(5) 2.6592 66502
H(2) F(6) 2.9978 66502
H(2) F(8) 2.8546 66502
H(2) B(1) 2.9815 66502
H(3) Cl(1) 3.5138 55502
H(3) F(5) 3.5164 66502
H(3) F(6) 2.5646 54501
H(3) F(6) 3.1130 66502
H(4) C(1) 3.1309 65501
H(4) C(11) 3.1165 65501
H(4) C(12) 3.3873 65501
H(4) C(13) 3.5471 65501
H(4) C(14) 3.4858 65501
H(4) C(15) 3.2926 65501
H(4) C(16) 3.0914 65501
H(5) Cl(1) 2.9481 65501
H(5) F(6) 3.0116 54501
H(5) C(1) 3.2377 65501
H(5) C(2) 3.4223 65501
H(6) F(3) 2.9717 66602
H(6) F(4) 2.9467 66602
H(6) C(10) 3.2522 65501
H(6) C(16) 3.5850 65501
H(6) C(17) 3.5060 66602
H(7) F(2) 3.3935 56602
H(8) F(2) 3.3793 64501
H(8) F(3) 2.7360 64501
H(8) F(3) 2.9342 66602
H(8) C(8) 3.5393 65602
H(8) C(17) 3.5883 64501
H(9) Cl(1) 3.3986 65501
H(9) F(3) 3.5235 64501
H(9) F(6) 3.5978 54501
H(9) F(7) 3.2906 54501
H(10) F(3) 3.4010 56602
H(10) C(7) 3.2327 65602
H(10) C(8) 3.0700 65602
H(11) F(2) 2.5607 64501
H(11) F(3) 3.5348 64501
H(11) F(7) 3.2178 54501
H(11) C(15) 3.4220 54501
H(11) C(16) 3.4851 54501
H(11) C(17) 3.5715 64501
H(12) F(6) 2.7529 54501
H(12) F(7) 2.8176 54501
H(12) B(1) 3.3191 54501
H(13) F(3) 3.3336 54501
H(13) C(12) 3.4409 54501
H(13) C(13) 3.0971 54501
H(13) C(14) 3.3225 54501
H(14) F(3) 3.5824 56602
H(14) C(6) 3.1883 45501
H(14) C(7) 3.3164 45501
H(15) F(2) 3.3424 56602
H(15) F(3) 2.7442 56602
H(15) F(4) 2.9199 56602
H(15) C(17) 3.2394 56602
H(16) Br(1) 3.4949 56502
H(16) F(5) 2.6868 45501
H(16) F(7) 3.5275 45501
H(16) F(8) 2.3733 56502
H(17) F(5) 3.2110 45501
H(17) F(7) 2.4821 45501
H(17) B(1) 3.4078 45501
H(18) F(2) 3.2893 65501
H(18) F(4) 2.6935 56602
H(18) C(15) 3.4776 56602
H(19) F(2) 2.7686 65501
H(19) F(4) 3.0625 56602
Br(1) F(7) 2.766(3) .

loop_
_geom_torsion_atom_site_label_1
_geom_torsion_atom_site_label_2
_geom_torsion_atom_site_label_3
_geom_torsion_atom_site_label_4
_geom_torsion
C(11) Br(1) C(1) C(2) -116.4(4)
C(1) Br(1) C(11) C(12) -98.4(4)
C(1) Br(1) C(11) C(16) 80.8(4)
Br(1) C(1) C(2) Cl(1) -179.2(3)
Br(1) C(1) C(2) C(3) -2.2(8)
Cl(1) C(2) C(3) C(4) -85.1(5)
C(1) C(2) C(3) C(4) 97.9(7)
C(2) C(3) C(4) F(1) -71.3(5)
C(2) C(3) C(4) C(5) 175.4(5)
C(2) C(3) C(4) C(10) 43.3(7)
F(1) C(4) C(5) C(6) 85.8(6)
C(3) C(4) C(5) C(6) -161.9(5)
C(10) C(4) C(5) C(6) -29.4(6)
F(1) C(4) C(10) C(9) -166.4(4)
C(3) C(4) C(10) C(9) 78.8(6)
C(5) C(4) C(10) C(9) -50.0(6)
C(4) C(5) C(6) C(7) 84.8(7)
C(5) C(6) C(7) C(8) -73.7(7)
C(6) C(7) C(8) C(9) 52.0(8)
C(7) C(8) C(9) C(10) -66.5(7)
C(8) C(9) C(10) C(4) 91.0(6)
Br(1) C(11) C(12) C(13) 177.3(4)
C(16) C(11) C(12) C(13) -1.9(7)
Br(1) C(11) C(16) C(15) -178.3(4)
C(12) C(11) C(16) C(15) 0.9(7)
C(11) C(12) C(13) C(14) 0.8(7)
C(12) C(13) C(14) C(15) 1.2(8)
C(12) C(13) C(14) C(17) 179.8(4)
C(13) C(14) C(15) C(16) -2.2(8)
C(17) C(14) C(15) C(16) 179.2(5)
C(13) C(14) C(17) F(2) 28.9(7)
C(13) C(14) C(17) F(3) -91.3(6)
C(13) C(14) C(17) F(4) 150.1(5)
C(15) C(14) C(17) F(2) -152.4(5)
C(15) C(14) C(17) F(3) 87.3(7)
C(15) C(14) C(17) F(4) -31.3(6)
C(14) C(15) C(16) C(11) 1.2(8)
